data_4079076
loop_
_publ_author_name
'Wang, Xiaowu'
'Fr\"ohlich, Roland'
'Daniliuc, Constantin G.'
'Rieger, Bernhard'
'Jonovic, Aleksandra'
'Kehr, Gerald'
'Erker, Gerhard'

_publ_section_title
;
 (&#x201C;Ferrocene-salaldiminato&#x201D;)zirconium Complexes for Ethylene
 Polymerization Catalysis: The Role of the Bulky Substituents
;
_journal_issue 19
_journal_name_full Organometallics
_journal_page_first 6741
_journal_paper_doi 10.1021/om3004509
_journal_volume 31
_journal_year 2012
_chemical_absolute_configuration ad
_chemical_formula_sum 'C33 H44 Fe O2 Si3'
_chemical_formula_weight 612.80
_chemical_name_systematic
; 
 ? 
;
_space_group_IT_number 18
_symmetry_cell_setting orthorhombic
_symmetry_space_group_name_Hall 'P 2 2ab'
_symmetry_space_group_name_H-M 'P 21 21 2'
_atom_sites_solution_hydrogens geom
_atom_sites_solution_primary direct
_atom_sites_solution_secondary difmap
_audit_creation_method SHELXL-97
_cell_angle_alpha 90.00
_cell_angle_beta 90.00
_cell_angle_gamma 90.00
_cell_formula_units_Z 8
_cell_length_a 36.8117(6)
_cell_length_b 15.5129(2)
_cell_length_c 11.8778(2)
_cell_measurement_reflns_used 14416
_cell_measurement_temperature 223(2)
_cell_measurement_theta_max 27.88
_cell_measurement_theta_min 4.08
_cell_volume 6782.89(18)
_computing_cell_refinement 'Collect (Nonius B.V., 1998)'
_computing_data_collection 'Collect (Nonius B.V., 1998)'
_computing_data_reduction 'Denzo-SMN (Otwinowski & Minor, 1997)'
_computing_molecular_graphics 'XP (BrukerAXS, 2000)'
_computing_publication_material 'SHELXL-97 (Sheldrick, 1997)'
_computing_structure_refinement 'SHELXL-97 (Sheldrick, 1997)'
_computing_structure_solution 'SHELXS-97 (Sheldrick, 1990)'
_diffrn_ambient_temperature 223(2)
_diffrn_measured_fraction_theta_full 0.991
_diffrn_measured_fraction_theta_max 0.991
_diffrn_measurement_device_type 'Nonius KappaCCD APEXII'
_diffrn_measurement_method '\w and \f scans'
_diffrn_radiation_monochromator 'Montel mirror'
_diffrn_radiation_source 'rotating anode Nonius FR591'
_diffrn_radiation_type MoK\a
_diffrn_radiation_wavelength 0.71073
_diffrn_reflns_av_R_equivalents 0.087
_diffrn_reflns_av_sigmaI/netI 0.0405
_diffrn_reflns_limit_h_max 43
_diffrn_reflns_limit_h_min -43
_diffrn_reflns_limit_k_max 18
_diffrn_reflns_limit_k_min -18
_diffrn_reflns_limit_l_max 14
_diffrn_reflns_limit_l_min -14
_diffrn_reflns_number 47219
_diffrn_reflns_theta_full 25.00
_diffrn_reflns_theta_max 25.00
_diffrn_reflns_theta_min 4.08
_exptl_absorpt_coefficient_mu 0.577
_exptl_absorpt_correction_T_max 0.9607
_exptl_absorpt_correction_T_min 0.8236
_exptl_absorpt_correction_type multi-scan
_exptl_absorpt_process_details 'Denzo (Otwinowski, Borek, Majewski & Minor, 2003)'
_exptl_crystal_colour orange
_exptl_crystal_density_diffrn 1.200
_exptl_crystal_density_method 'not measured'
_exptl_crystal_description plate
_exptl_crystal_F_000 2608
_exptl_crystal_size_max 0.35
_exptl_crystal_size_mid 0.15
_exptl_crystal_size_min 0.07
_refine_diff_density_max 0.614
_refine_diff_density_min -0.392
_refine_diff_density_rms 0.071
_refine_ls_abs_structure_details 'Flack H D (1983), Acta Cryst. A39, 876-881'
_refine_ls_abs_structure_Flack 0.15(2)
_refine_ls_extinction_method none
_refine_ls_goodness_of_fit_ref 1.116
_refine_ls_hydrogen_treatment constr
_refine_ls_matrix_type full
_refine_ls_number_parameters 721
_refine_ls_number_reflns 11862
_refine_ls_number_restraints 66
_refine_ls_restrained_S_all 1.129
_refine_ls_R_factor_all 0.0803
_refine_ls_R_factor_gt 0.0701
_refine_ls_shift/su_max 0.001
_refine_ls_shift/su_mean 0.000
_refine_ls_structure_factor_coef Fsqd
_refine_ls_weighting_details 'calc w=1/[\s^2^(Fo^2^)+(0.0536P)^2^+16.6985P] where P=(Fo^2^+2Fc^2^)/3'
_refine_ls_weighting_scheme calc
_refine_ls_wR_factor_gt 0.1616
_refine_ls_wR_factor_ref 0.1702
_reflns_number_gt 10691
_reflns_number_total 11862
_reflns_threshold_expression >2sigma(I)
_cod_data_source_file om3004509_si_012.cif
_cod_data_source_block erk5593
_cod_original_sg_symbol_H-M P21212
_cod_database_code 4079076

loop_
_symmetry_equiv_pos_as_xyz
'x, y, z'
'-x, -y, z'
'-x+1/2, y+1/2, -z'
'x+1/2, -y+1/2, -z'

loop_
_atom_site_label
_atom_site_type_symbol
_atom_site_fract_x
_atom_site_fract_y
_atom_site_fract_z
_atom_site_U_iso_or_equiv
_atom_site_adp_type
_atom_site_occupancy
_atom_site_symmetry_multiplicity
_atom_site_calc_flag
_atom_site_refinement_flags
Fe1A Fe 0.61470(2) 0.37196(6) 0.79326(7) 0.0445(2) Uani 1 1 d .
Si1A Si 0.55333(5) 0.19777(11) 0.84623(17) 0.0519(5) Uani 1 1 d .
Si2A Si 0.56754(6) 0.56864(11) 0.76338(16) 0.0517(5) Uani 1 1 d .
Si3A Si 0.60377(4) 0.42148(10) 0.41599(13) 0.0392(4) Uani 1 1 d .
O1A O 0.60030(16) 0.1690(3) 0.6231(5) 0.0697(14) Uani 1 1 d .
O2A O 0.59936(12) 0.4445(3) 0.5518(3) 0.0449(10) Uani 1 1 d .
C1A C 0.56792(17) 0.3005(4) 0.7759(5) 0.0445(14) Uani 1 1 d .
C2A C 0.58614(16) 0.3134(3) 0.6682(5) 0.0369(13) Uani 1 1 d .
C3A C 0.58714(16) 0.4040(4) 0.6471(5) 0.0400(13) Uani 1 1 d .
C4A C 0.57209(16) 0.4502(4) 0.7398(5) 0.0392(13) Uani 1 1 d .
C5A C 0.56034(16) 0.3848(4) 0.8154(5) 0.0422(14) Uani 1 1 d .
H5A H 0.5487 0.3963 0.8843 0.051 Uiso 1 1 calc R
C6A C 0.6544(3) 0.2989(7) 0.8641(11) 0.103(4) Uani 1 1 d .
H6A H 0.6545 0.2384 0.8688 0.124 Uiso 1 1 calc R
C7A C 0.6692(2) 0.3496(7) 0.7758(8) 0.079(3) Uani 1 1 d .
H7A H 0.6806 0.3278 0.7110 0.095 Uiso 1 1 calc R
C8A C 0.6643(2) 0.4338(7) 0.7992(7) 0.075(2) Uani 1 1 d .
H8A H 0.6714 0.4805 0.7540 0.090 Uiso 1 1 calc R
C9A C 0.6462(2) 0.4388(7) 0.9061(8) 0.082(3) Uani 1 1 d .
H9A H 0.6399 0.4899 0.9440 0.098 Uiso 1 1 calc R
C10A C 0.6396(3) 0.3566(9) 0.9438(7) 0.093(3) Uani 1 1 d .
H10A H 0.6275 0.3415 1.0106 0.111 Uiso 1 1 calc R
C11A C 0.60448(18) 0.2444(4) 0.6064(6) 0.0485(15) Uani 1 1 d .
H11A H 0.6208 0.2606 0.5492 0.058 Uiso 1 1 calc R
C12A C 0.5204(2) 0.1413(5) 0.7528(8) 0.078(2) Uani 1 1 d .
H12A H 0.5312 0.1332 0.6790 0.117 Uiso 1 1 calc R
H12B H 0.4985 0.1756 0.7459 0.117 Uiso 1 1 calc R
H12C H 0.5144 0.0855 0.7849 0.117 Uiso 1 1 calc R
C13A C 0.5910(2) 0.1221(5) 0.8854(8) 0.075(2) Uani 1 1 d .
H13A H 0.6080 0.1177 0.8233 0.113 Uiso 1 1 calc R
H13B H 0.5810 0.0656 0.9016 0.113 Uiso 1 1 calc R
H13C H 0.6035 0.1438 0.9515 0.113 Uiso 1 1 calc R
C14A C 0.5296(3) 0.2321(5) 0.9778(7) 0.077(2) Uani 1 1 d .
H14A H 0.5239 0.1818 1.0230 0.115 Uiso 1 1 calc R
H14B H 0.5073 0.2619 0.9584 0.115 Uiso 1 1 calc R
H14C H 0.5452 0.2705 1.0203 0.115 Uiso 1 1 calc R
C15A C 0.5306(2) 0.6143(5) 0.6728(7) 0.069(2) Uani 1 1 d .
H15A H 0.5370 0.6074 0.5942 0.104 Uiso 1 1 calc R
H15B H 0.5276 0.6751 0.6896 0.104 Uiso 1 1 calc R
H15C H 0.5080 0.5841 0.6879 0.104 Uiso 1 1 calc R
C16A C 0.6111(2) 0.6265(5) 0.7353(8) 0.077(2) Uani 1 1 d .
H16A H 0.6283 0.6136 0.7947 0.115 Uiso 1 1 calc R
H16B H 0.6066 0.6881 0.7331 0.115 Uiso 1 1 calc R
H16C H 0.6209 0.6078 0.6636 0.115 Uiso 1 1 calc R
C17A C 0.5540(3) 0.5826(5) 0.9138(7) 0.090(3) Uani 1 1 d .
H17A H 0.5295 0.5615 0.9244 0.135 Uiso 1 1 calc R
H17B H 0.5551 0.6433 0.9335 0.135 Uiso 1 1 calc R
H17C H 0.5705 0.5504 0.9616 0.135 Uiso 1 1 calc R
C21A C 0.5881(2) 0.5208(4) 0.3392(6) 0.0541(17) Uani 1 1 d .
C22A C 0.5956(3) 0.5101(6) 0.2116(7) 0.095(3) Uani 1 1 d .
H22A H 0.5821 0.4610 0.1831 0.142 Uiso 1 1 calc R
H22B H 0.6214 0.5006 0.1998 0.142 Uiso 1 1 calc R
H22C H 0.5881 0.5618 0.1720 0.142 Uiso 1 1 calc R
C23A C 0.5476(3) 0.5355(7) 0.3557(10) 0.105(4) Uani 1 1 d .
H23A H 0.5421 0.5365 0.4355 0.157 Uiso 1 1 calc R
H23B H 0.5342 0.4891 0.3200 0.157 Uiso 1 1 calc R
H23C H 0.5407 0.5900 0.3221 0.157 Uiso 1 1 calc R
C24A C 0.6097(3) 0.5982(5) 0.3823(8) 0.081(3) Uani 1 1 d .
H24A H 0.6018 0.6499 0.3433 0.121 Uiso 1 1 calc R
H24B H 0.6354 0.5889 0.3685 0.121 Uiso 1 1 calc R
H24C H 0.6056 0.6050 0.4625 0.121 Uiso 1 1 calc R
C31A C 0.57553(17) 0.3258(4) 0.3802(6) 0.0466(14) Uani 1 1 d .
C32A C 0.5406(2) 0.3182(5) 0.4233(7) 0.066(2) Uani 1 1 d .
H32A H 0.5313 0.3616 0.4704 0.079 Uiso 1 1 calc R
C33A C 0.5196(2) 0.2476(8) 0.3977(9) 0.091(3) Uani 1 1 d .
H33A H 0.4964 0.2424 0.4298 0.109 Uiso 1 1 calc R
C34A C 0.5318(3) 0.1850(7) 0.3271(10) 0.101(4) Uani 1 1 d .
H34A H 0.5167 0.1379 0.3099 0.121 Uiso 1 1 calc R
C35A C 0.5653(3) 0.1899(5) 0.2812(9) 0.084(3) Uani 1 1 d .
H35A H 0.5738 0.1460 0.2335 0.101 Uiso 1 1 calc R
C36A C 0.5873(2) 0.2614(4) 0.3060(7) 0.0585(18) Uani 1 1 d .
H36A H 0.6102 0.2662 0.2721 0.070 Uiso 1 1 calc R
C41A C 0.65334(17) 0.4073(4) 0.3908(6) 0.0479(15) Uani 1 1 d .
C42A C 0.6684(2) 0.3823(5) 0.2869(7) 0.070(2) Uani 1 1 d U
H42A H 0.6530 0.3686 0.2264 0.084 Uiso 1 1 calc R
C43A C 0.7052(3) 0.3778(6) 0.2728(10) 0.099(3) Uani 1 1 d U
H43A H 0.7150 0.3593 0.2037 0.118 Uiso 1 1 calc R
C44A C 0.7281(3) 0.4004(7) 0.3604(11) 0.101(3) Uani 1 1 d U
H44A H 0.7534 0.3984 0.3496 0.121 Uiso 1 1 calc R
C45A C 0.7148(2) 0.4251(6) 0.4603(10) 0.087(3) Uani 1 1 d U
H45A H 0.7306 0.4404 0.5193 0.105 Uiso 1 1 calc R
C46A C 0.67769(19) 0.4276(4) 0.4751(7) 0.0592(17) Uani 1 1 d U
H46A H 0.6685 0.4439 0.5459 0.071 Uiso 1 1 calc R
Fe1B Fe 0.82170(3) 0.35796(6) 0.88710(7) 0.0502(3) Uani 1 1 d .
Si1B Si 0.78238(5) 0.56324(16) 0.96161(17) 0.0607(6) Uani 1 1 d .
Si2B Si 0.91797(5) 0.37415(11) 0.89950(14) 0.0451(4) Uani 1 1 d .
Si3B Si 0.86125(4) 0.40775(10) 0.52701(13) 0.0369(4) Uani 1 1 d .
O1B O 0.75959(13) 0.4981(4) 0.7081(4) 0.0683(14) Uani 1 1 d .
O2B O 0.86590(11) 0.3833(3) 0.6633(3) 0.0404(9) Uani 1 1 d .
C1B C 0.81610(16) 0.4892(4) 0.8901(5) 0.0456(14) Uani 1 1 d .
C2B C 0.81726(15) 0.4570(4) 0.7765(5) 0.0418(13) Uani 1 1 d .
C3B C 0.85208(15) 0.4158(4) 0.7609(4) 0.0361(12) Uani 1 1 d .
C4B C 0.87206(16) 0.4165(4) 0.8647(5) 0.0392(13) Uani 1 1 d .
C5B C 0.84937(17) 0.4645(4) 0.9398(5) 0.0484(15) Uani 1 1 d .
H5B H 0.8559 0.4781 1.0142 0.058 Uiso 1 1 calc R
C6B C 0.7908(3) 0.3054(7) 1.0122(8) 0.086(3) Uani 1 1 d U
H6B H 0.7839 0.3331 1.0793 0.104 Uiso 1 1 calc R
C7B C 0.7710(3) 0.3045(8) 0.9141(11) 0.106(3) Uani 1 1 d U
H7B H 0.7491 0.3336 0.9007 0.127 Uiso 1 1 calc R
C8B C 0.7881(4) 0.2567(8) 0.8445(11) 0.112(4) Uani 1 1 d U
H8B H 0.7783 0.2430 0.7737 0.134 Uiso 1 1 calc R
C9B C 0.8196(3) 0.2280(6) 0.8757(10) 0.094(3) Uani 1 1 d U
H9B H 0.8361 0.1958 0.8324 0.113 Uiso 1 1 calc R
C10B C 0.8240(3) 0.2570(7) 0.9957(10) 0.106(3) Uani 1 1 d U
H10B H 0.8431 0.2465 1.0463 0.127 Uiso 1 1 calc R
C11B C 0.78695(18) 0.4547(5) 0.6985(5) 0.0516(16) Uani 1 1 d .
H11B H 0.7885 0.4172 0.6366 0.062 Uiso 1 1 calc R
C12B C 0.7893(3) 0.6711(5) 0.8956(9) 0.091(3) Uani 1 1 d .
H12D H 0.8146 0.6875 0.9021 0.136 Uiso 1 1 calc R
H12E H 0.7743 0.7134 0.9338 0.136 Uiso 1 1 calc R
H12F H 0.7825 0.6685 0.8168 0.136 Uiso 1 1 calc R
C13B C 0.7341(2) 0.5310(8) 0.9553(9) 0.099(3) Uani 1 1 d U
H13D H 0.7199 0.5677 1.0049 0.149 Uiso 1 1 calc R
H13E H 0.7317 0.4714 0.9790 0.149 Uiso 1 1 calc R
H13F H 0.7253 0.5371 0.8788 0.149 Uiso 1 1 calc R
C14B C 0.7958(2) 0.5676(7) 1.1141(6) 0.085(3) Uani 1 1 d .
H14D H 0.8210 0.5848 1.1202 0.127 Uiso 1 1 calc R
H14E H 0.7926 0.5112 1.1478 0.127 Uiso 1 1 calc R
H14F H 0.7806 0.6092 1.1531 0.127 Uiso 1 1 calc R
C15B C 0.95293(19) 0.4562(5) 0.8658(7) 0.0613(19) Uani 1 1 d .
H15D H 0.9539 0.4648 0.7850 0.092 Uiso 1 1 calc R
H15E H 0.9764 0.4366 0.8924 0.092 Uiso 1 1 calc R
H15F H 0.9468 0.5102 0.9024 0.092 Uiso 1 1 calc R
C16B C 0.9287(3) 0.2728(5) 0.8228(7) 0.083(3) Uani 1 1 d .
H16D H 0.9119 0.2280 0.8455 0.124 Uiso 1 1 calc R
H16E H 0.9533 0.2550 0.8405 0.124 Uiso 1 1 calc R
H16F H 0.9266 0.2826 0.7424 0.124 Uiso 1 1 calc R
C17B C 0.9193(2) 0.3548(5) 1.0550(6) 0.068(2) Uani 1 1 d .
H17D H 0.9093 0.4044 1.0939 0.102 Uiso 1 1 calc R
H17E H 0.9443 0.3460 1.0786 0.102 Uiso 1 1 calc R
H17F H 0.9051 0.3041 1.0730 0.102 Uiso 1 1 calc R
C21B C 0.90829(17) 0.4100(4) 0.4680(5) 0.0437(14) Uani 1 1 d .
C22B C 0.9316(2) 0.4772(6) 0.5284(7) 0.071(2) Uani 1 1 d .
H22D H 0.9323 0.4643 0.6082 0.107 Uiso 1 1 calc R
H22E H 0.9211 0.5340 0.5172 0.107 Uiso 1 1 calc R
H22F H 0.9560 0.4761 0.4980 0.107 Uiso 1 1 calc R
C23B C 0.9059(2) 0.4364(6) 0.3417(6) 0.068(2) Uani 1 1 d .
H23D H 0.8958 0.4939 0.3358 0.102 Uiso 1 1 calc R
H23E H 0.8905 0.3960 0.3018 0.102 Uiso 1 1 calc R
H23F H 0.9301 0.4356 0.3089 0.102 Uiso 1 1 calc R
C24B C 0.9259(2) 0.3210(5) 0.4758(8) 0.074(2) Uani 1 1 d .
H24D H 0.9484 0.3209 0.4332 0.111 Uiso 1 1 calc R
H24E H 0.9095 0.2781 0.4453 0.111 Uiso 1 1 calc R
H24F H 0.9311 0.3077 0.5540 0.111 Uiso 1 1 calc R
C31B C 0.83823(16) 0.5136(4) 0.5113(5) 0.0403(13) Uani 1 1 d .
C32B C 0.81213(18) 0.5300(4) 0.4308(6) 0.0514(16) Uani 1 1 d .
H32B H 0.8063 0.4864 0.3788 0.062 Uiso 1 1 calc R
C33B C 0.7940(2) 0.6088(5) 0.4237(6) 0.064(2) Uani 1 1 d .
H33B H 0.7764 0.6178 0.3675 0.076 Uiso 1 1 calc R
C34B C 0.8020(2) 0.6737(5) 0.4996(7) 0.070(2) Uani 1 1 d .
H34B H 0.7898 0.7268 0.4956 0.084 Uiso 1 1 calc R
C35B C 0.8278(2) 0.6604(4) 0.5803(7) 0.0589(18) Uani 1 1 d .
H35B H 0.8331 0.7044 0.6322 0.071 Uiso 1 1 calc R
C36B C 0.84630(18) 0.5826(4) 0.5864(5) 0.0480(15) Uani 1 1 d .
H36B H 0.8645 0.5753 0.6411 0.058 Uiso 1 1 calc R
C41B C 0.83326(15) 0.3174(4) 0.4674(5) 0.0407(13) Uani 1 1 d .
C42B C 0.82350(18) 0.3082(4) 0.3548(5) 0.0491(15) Uani 1 1 d .
H42B H 0.8307 0.3502 0.3023 0.059 Uiso 1 1 calc R
C43B C 0.8032(2) 0.2374(5) 0.3191(6) 0.0592(18) Uani 1 1 d .
H43B H 0.7968 0.2326 0.2428 0.071 Uiso 1 1 calc R
C44B C 0.7924(2) 0.1749(5) 0.3928(7) 0.0620(18) Uani 1 1 d .
H44B H 0.7784 0.1279 0.3678 0.074 Uiso 1 1 calc R
C45B C 0.8022(2) 0.1816(5) 0.5022(7) 0.0624(19) Uani 1 1 d .
H45B H 0.7952 0.1386 0.5536 0.075 Uiso 1 1 calc R
C46B C 0.82241(19) 0.2516(4) 0.5390(6) 0.0534(16) Uani 1 1 d .
H46B H 0.8290 0.2545 0.6153 0.064 Uiso 1 1 calc R

loop_
_atom_site_aniso_label
_atom_site_aniso_U_11
_atom_site_aniso_U_22
_atom_site_aniso_U_33
_atom_site_aniso_U_23
_atom_site_aniso_U_13
_atom_site_aniso_U_12
Fe1A 0.0439(5) 0.0467(5) 0.0429(5) 0.0029(4) -0.0063(4) -0.0015(4)
Si1A 0.0566(11) 0.0355(9) 0.0637(12) 0.0120(8) 0.0041(9) 0.0014(8)
Si2A 0.0723(12) 0.0310(8) 0.0518(10) -0.0024(7) 0.0086(9) -0.0020(8)
Si3A 0.0436(9) 0.0354(8) 0.0387(9) 0.0024(7) 0.0014(7) 0.0014(7)
O1A 0.105(4) 0.031(2) 0.073(3) -0.003(2) 0.014(3) 0.011(2)
O2A 0.060(3) 0.038(2) 0.037(2) -0.0001(17) 0.0051(19) -0.0069(19)
C1A 0.049(4) 0.041(3) 0.044(3) 0.004(3) 0.000(3) 0.003(3)
C2A 0.039(3) 0.030(3) 0.042(3) -0.002(2) -0.002(2) 0.002(2)
C3A 0.047(3) 0.033(3) 0.040(3) -0.003(2) 0.000(3) -0.002(2)
C4A 0.043(3) 0.034(3) 0.040(3) 0.001(2) 0.000(3) 0.003(2)
C5A 0.049(3) 0.036(3) 0.042(3) 0.001(2) -0.001(3) 0.003(3)
C6A 0.080(7) 0.078(6) 0.152(11) 0.028(7) -0.071(7) 0.007(5)
C7A 0.045(4) 0.107(7) 0.084(6) 0.000(6) -0.022(4) 0.004(4)
C8A 0.060(5) 0.099(7) 0.067(5) 0.007(5) -0.014(4) -0.023(5)
C9A 0.083(6) 0.088(6) 0.075(6) -0.008(5) -0.033(5) -0.015(5)
C10A 0.073(6) 0.153(11) 0.051(5) 0.026(6) -0.026(4) -0.006(7)
C11A 0.054(4) 0.046(4) 0.046(3) -0.004(3) -0.001(3) 0.010(3)
C12A 0.076(5) 0.048(4) 0.110(7) 0.002(4) -0.005(5) -0.018(4)
C13A 0.082(5) 0.045(4) 0.098(6) 0.028(4) 0.007(5) 0.011(4)
C14A 0.094(6) 0.059(5) 0.077(6) 0.023(4) 0.021(5) -0.006(4)
C15A 0.068(5) 0.049(4) 0.091(6) 0.010(4) 0.014(4) 0.013(4)
C16A 0.097(6) 0.041(4) 0.091(6) -0.003(4) -0.004(5) -0.018(4)
C17A 0.152(9) 0.053(5) 0.065(5) -0.011(4) 0.025(5) 0.005(5)
C21A 0.061(4) 0.047(4) 0.055(4) 0.007(3) -0.006(3) 0.004(3)
C22A 0.160(10) 0.079(6) 0.045(4) 0.011(4) -0.015(5) 0.023(6)
C23A 0.074(6) 0.105(8) 0.136(9) 0.030(7) 0.000(6) 0.038(6)
C24A 0.124(8) 0.041(4) 0.076(5) 0.015(4) -0.020(5) 0.006(4)
C31A 0.047(4) 0.043(3) 0.050(4) 0.003(3) -0.008(3) 0.003(3)
C32A 0.050(4) 0.074(5) 0.075(5) 0.004(4) -0.011(4) -0.010(4)
C33A 0.054(5) 0.123(9) 0.096(7) 0.005(7) -0.006(5) -0.038(5)
C34A 0.092(8) 0.090(7) 0.121(9) 0.017(7) -0.046(7) -0.043(6)
C35A 0.105(7) 0.045(4) 0.102(7) -0.004(4) -0.033(6) -0.021(4)
C36A 0.068(5) 0.037(3) 0.070(5) -0.004(3) -0.010(4) -0.005(3)
C41A 0.050(4) 0.032(3) 0.062(4) 0.003(3) 0.005(3) -0.004(3)
C42A 0.062(4) 0.071(4) 0.078(5) -0.013(4) 0.022(4) -0.007(4)
C43A 0.087(6) 0.087(6) 0.122(7) -0.022(5) 0.047(5) -0.009(5)
C44A 0.067(5) 0.086(6) 0.149(8) -0.010(6) 0.021(6) 0.001(4)
C45A 0.064(5) 0.078(5) 0.120(6) 0.009(5) -0.019(5) -0.009(4)
C46A 0.050(4) 0.052(4) 0.075(4) 0.009(3) -0.004(3) -0.004(3)
Fe1B 0.0616(6) 0.0527(6) 0.0362(4) 0.0009(4) 0.0072(4) -0.0194(5)
Si1B 0.0434(10) 0.0921(16) 0.0465(10) -0.0199(11) 0.0080(8) 0.0012(10)
Si2B 0.0543(10) 0.0388(8) 0.0423(9) -0.0043(7) -0.0103(8) 0.0048(8)
Si3B 0.0427(9) 0.0361(8) 0.0320(8) -0.0003(6) 0.0028(7) 0.0010(7)
O1B 0.043(3) 0.101(4) 0.060(3) -0.013(3) -0.006(2) 0.015(3)
O2B 0.043(2) 0.047(2) 0.0311(19) -0.0015(17) 0.0009(16) 0.0072(18)
C1B 0.041(3) 0.059(4) 0.036(3) -0.009(3) 0.006(3) -0.010(3)
C2B 0.034(3) 0.056(4) 0.036(3) 0.001(3) 0.001(2) -0.007(3)
C3B 0.042(3) 0.038(3) 0.028(3) 0.003(2) -0.001(2) -0.007(2)
C4B 0.043(3) 0.040(3) 0.035(3) 0.003(2) 0.000(2) -0.005(3)
C5B 0.051(4) 0.059(4) 0.035(3) -0.008(3) 0.000(3) -0.010(3)
C6B 0.093(6) 0.101(6) 0.065(5) 0.012(4) 0.026(4) -0.024(5)
C7B 0.093(6) 0.111(7) 0.114(7) 0.020(6) -0.002(6) -0.036(5)
C8B 0.126(8) 0.093(6) 0.116(7) -0.003(6) 0.012(6) -0.058(6)
C9B 0.111(7) 0.060(5) 0.112(7) 0.009(5) 0.047(6) -0.016(5)
C10B 0.096(6) 0.091(6) 0.131(7) 0.076(5) -0.025(5) -0.030(5)
C11B 0.046(4) 0.073(4) 0.036(3) -0.004(3) 0.003(3) -0.005(3)
C12B 0.110(7) 0.060(5) 0.101(7) -0.012(5) 0.020(6) 0.032(5)
C13B 0.074(5) 0.133(7) 0.091(6) -0.028(6) 0.014(5) -0.006(5)
C14B 0.083(6) 0.123(8) 0.048(4) -0.033(5) 0.004(4) 0.006(5)
C15B 0.049(4) 0.060(4) 0.075(5) 0.005(4) -0.008(4) 0.000(3)
C16B 0.125(8) 0.053(4) 0.069(5) -0.023(4) -0.029(5) 0.028(5)
C17B 0.100(6) 0.058(4) 0.046(4) 0.004(3) -0.018(4) 0.007(4)
C21B 0.048(3) 0.040(3) 0.043(3) -0.005(3) 0.007(3) 0.005(3)
C22B 0.060(5) 0.086(6) 0.068(5) -0.019(4) 0.011(4) -0.025(4)
C23B 0.063(5) 0.094(6) 0.046(4) 0.011(4) 0.022(3) 0.002(4)
C24B 0.061(5) 0.070(5) 0.090(6) 0.011(4) 0.016(4) 0.015(4)
C31B 0.044(3) 0.041(3) 0.036(3) -0.004(3) 0.010(3) -0.001(3)
C32B 0.056(4) 0.050(4) 0.048(4) -0.007(3) -0.002(3) 0.009(3)
C33B 0.074(5) 0.056(4) 0.060(4) 0.007(3) 0.001(4) 0.028(4)
C34B 0.086(6) 0.041(4) 0.083(6) 0.003(4) 0.023(5) 0.016(4)
C35B 0.075(5) 0.027(3) 0.075(5) -0.004(3) 0.011(4) -0.003(3)
C36B 0.055(4) 0.039(3) 0.050(4) 0.001(3) 0.004(3) -0.007(3)
C41B 0.035(3) 0.038(3) 0.049(3) -0.003(3) 0.000(3) 0.005(2)
C42B 0.055(4) 0.049(4) 0.044(3) -0.004(3) -0.002(3) -0.003(3)
C43B 0.069(5) 0.058(4) 0.050(4) -0.011(3) -0.008(3) 0.003(4)
C44B 0.065(5) 0.051(4) 0.070(5) -0.008(4) -0.004(4) -0.008(3)
C45B 0.071(5) 0.046(4) 0.070(5) 0.002(3) 0.003(4) -0.014(3)
C46B 0.060(4) 0.051(4) 0.048(4) 0.002(3) 0.004(3) -0.001(3)

loop_
_atom_type_symbol
_atom_type_description
_atom_type_scat_dispersion_real
_atom_type_scat_dispersion_imag
_atom_type_scat_source
C C 0.0033 0.0016 'International Tables Vol C Tables 4.2.6.8 and 6.1.1.4'
H H 0.0000 0.0000 'International Tables Vol C Tables 4.2.6.8 and 6.1.1.4'
O O 0.0106 0.0060 'International Tables Vol C Tables 4.2.6.8 and 6.1.1.4'
Si Si 0.0817 0.0704 'International Tables Vol C Tables 4.2.6.8 and 6.1.1.4'
Fe Fe 0.3463 0.8444 'International Tables Vol C Tables 4.2.6.8 and 6.1.1.4'

loop_
_geom_angle_atom_site_label_1
_geom_angle_atom_site_label_2
_geom_angle_atom_site_label_3
_geom_angle
C10A Fe1A C5A 110.1(3)
C10A Fe1A C6A 40.8(4)
C5A Fe1A C6A 135.3(4)
C10A Fe1A C2A 145.8(4)
C5A Fe1A C2A 68.2(2)
C6A Fe1A C2A 115.2(4)
C10A Fe1A C7A 68.0(4)
C5A Fe1A C7A 175.6(3)
C6A Fe1A C7A 40.7(4)
C2A Fe1A C7A 110.9(3)
C10A Fe1A C9A 39.3(4)
C5A Fe1A C9A 115.0(3)
C6A Fe1A C9A 66.7(4)
C2A Fe1A C9A 173.8(3)
C7A Fe1A C9A 66.3(4)
C10A Fe1A C1A 113.8(4)
C5A Fe1A C1A 40.6(2)
C6A Fe1A C1A 110.1(3)
C2A Fe1A C1A 41.8(2)
C7A Fe1A C1A 135.9(3)
C9A Fe1A C1A 144.0(3)
C10A Fe1A C8A 67.9(4)
C5A Fe1A C8A 145.4(3)
C6A Fe1A C8A 66.9(4)
C2A Fe1A C8A 133.6(3)
C7A Fe1A C8A 38.3(4)
C9A Fe1A C8A 40.8(4)
C1A Fe1A C8A 173.7(3)
C10A Fe1A C3A 172.2(4)
C5A Fe1A C3A 66.5(2)
C6A Fe1A C3A 146.4(4)
C2A Fe1A C3A 40.7(2)
C7A Fe1A C3A 115.8(3)
C9A Fe1A C3A 134.6(3)
C1A Fe1A C3A 68.6(2)
C8A Fe1A C3A 110.5(3)
C10A Fe1A C4A 132.8(4)
C5A Fe1A C4A 40.5(2)
C6A Fe1A C4A 173.3(5)
C2A Fe1A C4A 69.4(2)
C7A Fe1A C4A 143.7(3)
C9A Fe1A C4A 109.3(3)
C1A Fe1A C4A 69.7(2)
C8A Fe1A C4A 113.9(3)
C3A Fe1A C4A 40.2(2)
C12A Si1A C14A 109.2(4)
C12A Si1A C13A 109.5(4)
C14A Si1A C13A 108.5(4)
C12A Si1A C1A 108.7(3)
C14A Si1A C1A 105.3(3)
C13A Si1A C1A 115.5(3)
C4A Si2A C16A 111.7(3)
C4A Si2A C17A 106.4(3)
C16A Si2A C17A 110.1(4)
C4A Si2A C15A 110.6(3)
C16A Si2A C15A 109.8(4)
C17A Si2A C15A 108.2(4)
O2A Si3A C31A 109.8(3)
O2A Si3A C41A 106.1(3)
C31A Si3A C41A 114.6(3)
O2A Si3A C21A 105.4(3)
C31A Si3A C21A 111.8(3)
C41A Si3A C21A 108.6(3)
C3A O2A Si3A 137.4(4)
C5A C1A C2A 104.7(5)
C5A C1A Si1A 125.5(5)
C2A C1A Si1A 129.7(5)
C5A C1A Fe1A 68.6(4)
C2A C1A Fe1A 68.2(3)
Si1A C1A Fe1A 130.7(3)
C3A C2A C1A 107.6(5)
C3A C2A C11A 128.3(6)
C1A C2A C11A 123.5(5)
C3A C2A Fe1A 71.1(3)
C1A C2A Fe1A 70.0(3)
C11A C2A Fe1A 117.0(4)
O2A C3A C4A 122.3(5)
O2A C3A C2A 127.2(5)
C4A C3A C2A 110.4(5)
O2A C3A Fe1A 129.9(4)
C4A C3A Fe1A 70.3(3)
C2A C3A Fe1A 68.2(3)
C5A C4A C3A 104.3(5)
C5A C4A Si2A 125.5(4)
C3A C4A Si2A 130.3(4)
C5A C4A Fe1A 67.7(3)
C3A C4A Fe1A 69.5(3)
Si2A C4A Fe1A 126.6(3)
C1A C5A C4A 113.0(5)
C1A C5A Fe1A 70.9(4)
C4A C5A Fe1A 71.8(3)
C1A C5A H5A 123.5
C4A C5A H5A 123.5
Fe1A C5A H5A 125.4
C10A C6A C7A 107.0(9)
C10A C6A Fe1A 69.3(5)
C7A C6A Fe1A 70.2(5)
C10A C6A H6A 126.5
C7A C6A H6A 126.5
Fe1A C6A H6A 125.6
C8A C7A C6A 109.4(10)
C8A C7A Fe1A 71.5(5)
C6A C7A Fe1A 69.1(5)
C8A C7A H7A 125.3
C6A C7A H7A 125.3
Fe1A C7A H7A 125.7
C7A C8A C9A 107.3(9)
C7A C8A Fe1A 70.2(5)
C9A C8A Fe1A 69.2(5)
C7A C8A H8A 126.3
C9A C8A H8A 126.3
Fe1A C8A H8A 125.8
C10A C9A C8A 108.6(9)
C10A C9A Fe1A 69.2(5)
C8A C9A Fe1A 69.9(5)
C10A C9A H9A 125.7
C8A C9A H9A 125.7
Fe1A C9A H9A 126.8
C9A C10A C6A 107.6(9)
C9A C10A Fe1A 71.5(5)
C6A C10A Fe1A 70.0(5)
C9A C10A H10A 126.2
C6A C10A H10A 126.2
Fe1A C10A H10A 124.0
O1A C11A C2A 124.9(6)
O1A C11A H11A 117.5
C2A C11A H11A 117.5
Si1A C12A H12A 109.5
Si1A C12A H12B 109.5
H12A C12A H12B 109.5
Si1A C12A H12C 109.5
H12A C12A H12C 109.5
H12B C12A H12C 109.5
Si1A C13A H13A 109.5
Si1A C13A H13B 109.5
H13A C13A H13B 109.5
Si1A C13A H13C 109.5
H13A C13A H13C 109.5
H13B C13A H13C 109.5
Si1A C14A H14A 109.5
Si1A C14A H14B 109.5
H14A C14A H14B 109.5
Si1A C14A H14C 109.5
H14A C14A H14C 109.5
H14B C14A H14C 109.5
Si2A C15A H15A 109.5
Si2A C15A H15B 109.5
H15A C15A H15B 109.5
Si2A C15A H15C 109.5
H15A C15A H15C 109.5
H15B C15A H15C 109.5
Si2A C16A H16A 109.5
Si2A C16A H16B 109.5
H16A C16A H16B 109.5
Si2A C16A H16C 109.5
H16A C16A H16C 109.5
H16B C16A H16C 109.5
Si2A C17A H17A 109.5
Si2A C17A H17B 109.5
H17A C17A H17B 109.5
Si2A C17A H17C 109.5
H17A C17A H17C 109.5
H17B C17A H17C 109.5
C23A C21A C24A 110.5(7)
C23A C21A C22A 108.6(8)
C24A C21A C22A 108.6(7)
C23A C21A Si3A 111.1(6)
C24A C21A Si3A 108.7(5)
C22A C21A Si3A 109.3(5)
C21A C22A H22A 109.5
C21A C22A H22B 109.5
H22A C22A H22B 109.5
C21A C22A H22C 109.5
H22A C22A H22C 109.5
H22B C22A H22C 109.5
C21A C23A H23A 109.5
C21A C23A H23B 109.5
H23A C23A H23B 109.5
C21A C23A H23C 109.5
H23A C23A H23C 109.5
H23B C23A H23C 109.5
C21A C24A H24A 109.5
C21A C24A H24B 109.5
H24A C24A H24B 109.5
C21A C24A H24C 109.5
H24A C24A H24C 109.5
H24B C24A H24C 109.5
C32A C31A C36A 117.2(6)
C32A C31A Si3A 120.0(5)
C36A C31A Si3A 122.7(5)
C33A C32A C31A 120.4(8)
C33A C32A H32A 119.8
C31A C32A H32A 119.8
C34A C33A C32A 121.4(9)
C34A C33A H33A 119.3
C32A C33A H33A 119.3
C35A C34A C33A 120.6(9)
C35A C34A H34A 119.7
C33A C34A H34A 119.7
C34A C35A C36A 119.0(9)
C34A C35A H35A 120.5
C36A C35A H35A 120.5
C31A C36A C35A 121.2(8)
C31A C36A H36A 119.4
C35A C36A H36A 119.4
C46A C41A C42A 116.3(7)
C46A C41A Si3A 119.5(5)
C42A C41A Si3A 124.1(6)
C43A C42A C41A 120.9(9)
C43A C42A H42A 119.6
C41A C42A H42A 119.6
C42A C43A C44A 119.9(9)
C42A C43A H43A 120.0
C44A C43A H43A 120.1
C45A C44A C43A 121.1(9)
C45A C44A H44A 119.5
C43A C44A H44A 119.5
C44A C45A C46A 118.9(9)
C44A C45A H45A 120.5
C46A C45A H45A 120.5
C45A C46A C41A 123.0(8)
C45A C46A H46A 118.5
C41A C46A H46A 118.5
C9B Fe1B C2B 135.1(4)
C9B Fe1B C10B 43.6(4)
C2B Fe1B C10B 177.5(3)
C9B Fe1B C5B 148.0(4)
C2B Fe1B C5B 68.0(2)
C10B Fe1B C5B 114.2(4)
C9B Fe1B C6B 68.2(4)
C2B Fe1B C6B 136.8(4)
C10B Fe1B C6B 41.7(4)
C5B Fe1B C6B 112.2(3)
C9B Fe1B C1B 171.5(4)
C2B Fe1B C1B 41.4(2)
C10B Fe1B C1B 139.5(4)
C5B Fe1B C1B 40.5(3)
C6B Fe1B C1B 109.2(4)
C9B Fe1B C8B 36.9(4)
C2B Fe1B C8B 111.7(4)
C10B Fe1B C8B 66.0(5)
C5B Fe1B C8B 172.7(5)
C6B Fe1B C8B 62.6(5)
C1B Fe1B C8B 134.6(5)
C9B Fe1B C7B 64.9(5)
C2B Fe1B C7B 109.4(4)
C10B Fe1B C7B 68.3(5)
C5B Fe1B C7B 136.8(4)
C6B Fe1B C7B 39.1(4)
C1B Fe1B C7B 107.8(4)
C8B Fe1B C7B 36.0(4)
C9B Fe1B C3B 113.8(3)
C2B Fe1B C3B 41.2(2)
C10B Fe1B C3B 140.4(4)
C5B Fe1B C3B 66.6(2)
C6B Fe1B C3B 177.8(4)
C1B Fe1B C3B 68.7(2)
C8B Fe1B C3B 118.4(4)
C7B Fe1B C3B 140.5(4)
C9B Fe1B C4B 117.5(4)
C2B Fe1B C4B 70.0(2)
C10B Fe1B C4B 112.4(3)
C5B Fe1B C4B 40.6(2)
C6B Fe1B C4B 139.8(3)
C1B Fe1B C4B 70.0(2)
C8B Fe1B C4B 146.6(5)
C7B Fe1B C4B 177.4(5)
C3B Fe1B C4B 40.4(2)
C13B Si1B C12B 110.9(5)
C13B Si1B C14B 107.5(4)
C12B Si1B C14B 109.7(5)
C13B Si1B C1B 116.7(4)
C12B Si1B C1B 105.5(3)
C14B Si1B C1B 106.4(4)
C15B Si2B C16B 109.1(4)
C15B Si2B C4B 109.9(3)
C16B Si2B C4B 112.6(3)
C15B Si2B C17B 107.7(4)
C16B Si2B C17B 110.0(4)
C4B Si2B C17B 107.5(3)
O2B Si3B C31B 110.2(2)
O2B Si3B C21B 105.8(3)
C31B Si3B C21B 111.7(3)
O2B Si3B C41B 104.6(3)
C31B Si3B C41B 111.8(3)
C21B Si3B C41B 112.4(3)
C3B O2B Si3B 134.5(4)
C5B C1B C2B 105.8(5)
C5B C1B Si1B 123.1(5)
C2B C1B Si1B 130.6(5)
C5B C1B Fe1B 69.5(4)
C2B C1B Fe1B 68.6(4)
Si1B C1B Fe1B 132.7(3)
C1B C2B C3B 107.5(5)
C1B C2B C11B 125.7(6)
C3B C2B C11B 126.2(5)
C1B C2B Fe1B 70.0(4)
C3B C2B Fe1B 71.1(3)
C11B C2B Fe1B 117.2(4)
O2B C3B C4B 122.8(5)
O2B C3B C2B 127.2(5)
C4B C3B C2B 109.9(5)
O2B C3B Fe1B 131.0(4)
C4B C3B Fe1B 70.0(3)
C2B C3B Fe1B 67.7(3)
C5B C4B C3B 103.9(5)
C5B C4B Si2B 125.2(4)
C3B C4B Si2B 130.8(4)
C5B C4B Fe1B 68.1(3)
C3B C4B Fe1B 69.5(3)
Si2B C4B Fe1B 128.8(3)
C1B C5B C4B 112.8(5)
C1B C5B Fe1B 70.1(4)
C4B C5B Fe1B 71.3(3)
C1B C5B H5B 123.6
C4B C5B H5B 123.6
Fe1B C5B H5B 126.7
C7B C6B C10B 109.1(10)
C7B C6B Fe1B 71.4(6)
C10B C6B Fe1B 68.8(5)
C7B C6B H6B 125.5
C10B C6B H6B 125.5
Fe1B C6B H6B 125.9
C8B C7B C6B 107.1(13)
C8B C7B Fe1B 71.8(7)
C6B C7B Fe1B 69.5(6)
C8B C7B H7B 126.4
C6B C7B H7B 126.4
Fe1B C7B H7B 123.9
C7B C8B C9B 117.1(13)
C7B C8B Fe1B 72.2(7)
C9B C8B Fe1B 69.9(6)
C7B C8B H8B 121.4
C9B C8B H8B 121.4
Fe1B C8B H8B 128.5
C8B C9B C10B 105.4(10)
C8B C9B Fe1B 73.2(7)
C10B C9B Fe1B 68.5(5)
C8B C9B H9B 127.3
C10B C9B H9B 127.3
Fe1B C9B H9B 122.8
C6B C10B C9B 101.1(9)
C6B C10B Fe1B 69.5(5)
C9B C10B Fe1B 67.9(5)
C6B C10B H10B 129.5
C9B C10B H10B 129.5
Fe1B C10B H10B 124.8
O1B C11B C2B 124.3(6)
O1B C11B H11B 117.8
C2B C11B H11B 117.8
Si1B C12B H12D 109.5
Si1B C12B H12E 109.5
H12D C12B H12E 109.5
Si1B C12B H12F 109.5
H12D C12B H12F 109.5
H12E C12B H12F 109.5
Si1B C13B H13D 109.5
Si1B C13B H13E 109.5
H13D C13B H13E 109.5
Si1B C13B H13F 109.5
H13D C13B H13F 109.5
H13E C13B H13F 109.5
Si1B C14B H14D 109.5
Si1B C14B H14E 109.5
H14D C14B H14E 109.5
Si1B C14B H14F 109.5
H14D C14B H14F 109.5
H14E C14B H14F 109.5
Si2B C15B H15D 109.5
Si2B C15B H15E 109.5
H15D C15B H15E 109.5
Si2B C15B H15F 109.5
H15D C15B H15F 109.5
H15E C15B H15F 109.5
Si2B C16B H16D 109.5
Si2B C16B H16E 109.5
H16D C16B H16E 109.5
Si2B C16B H16F 109.5
H16D C16B H16F 109.5
H16E C16B H16F 109.5
Si2B C17B H17D 109.5
Si2B C17B H17E 109.5
H17D C17B H17E 109.5
Si2B C17B H17F 109.5
H17D C17B H17F 109.5
H17E C17B H17F 109.5
C24B C21B C22B 110.5(6)
C24B C21B C23B 108.6(6)
C22B C21B C23B 107.6(6)
C24B C21B Si3B 110.8(5)
C22B C21B Si3B 110.9(4)
C23B C21B Si3B 108.3(5)
C21B C22B H22D 109.5
C21B C22B H22E 109.5
H22D C22B H22E 109.5
C21B C22B H22F 109.5
H22D C22B H22F 109.5
H22E C22B H22F 109.5
C21B C23B H23D 109.5
C21B C23B H23E 109.5
H23D C23B H23E 109.5
C21B C23B H23F 109.5
H23D C23B H23F 109.5
H23E C23B H23F 109.5
C21B C24B H24D 109.5
C21B C24B H24E 109.5
H24D C24B H24E 109.5
C21B C24B H24F 109.5
H24D C24B H24F 109.5
H24E C24B H24F 109.5
C32B C31B C36B 116.2(6)
C32B C31B Si3B 123.4(5)
C36B C31B Si3B 120.4(5)
C31B C32B C33B 122.4(6)
C31B C32B H32B 118.8
C33B C32B H32B 118.8
C34B C33B C32B 119.7(7)
C34B C33B H33B 120.1
C32B C33B H33B 120.1
C35B C34B C33B 119.8(7)
C35B C34B H34B 120.1
C33B C34B H34B 120.1
C34B C35B C36B 120.6(7)
C34B C35B H35B 119.7
C36B C35B H35B 119.7
C35B C36B C31B 121.2(6)
C35B C36B H36B 119.4
C31B C36B H36B 119.4
C46B C41B C42B 116.1(6)
C46B C41B Si3B 118.4(5)
C42B C41B Si3B 125.4(5)
C41B C42B C43B 120.7(6)
C41B C42B H42B 119.7
C43B C42B H42B 119.7
C44B C43B C42B 121.4(7)
C44B C43B H43B 119.3
C42B C43B H43B 119.3
C45B C44B C43B 119.0(7)
C45B C44B H44B 120.5
C43B C44B H44B 120.5
C44B C45B C46B 120.4(7)
C44B C45B H45B 119.8
C46B C45B H45B 119.8
C45B C46B C41B 122.5(7)
C45B C46B H46B 118.8
C41B C46B H46B 118.8

loop_
_geom_bond_atom_site_label_1
_geom_bond_atom_site_label_2
_geom_bond_distance
Fe1A C10A 2.024(7)
Fe1A C5A 2.028(6)
Fe1A C6A 2.033(8)
Fe1A C2A 2.033(6)
Fe1A C7A 2.047(8)
Fe1A C9A 2.053(8)
Fe1A C1A 2.058(6)
Fe1A C8A 2.063(8)
Fe1A C3A 2.071(6)
Fe1A C4A 2.083(6)
Si1A C12A 1.862(8)
Si1A C14A 1.868(9)
Si1A C13A 1.875(7)
Si1A C1A 1.877(6)
Si2A C4A 1.866(6)
Si2A C16A 1.867(8)
Si2A C17A 1.867(8)
Si2A C15A 1.873(8)
Si3A O2A 1.660(4)
Si3A C31A 1.861(6)
Si3A C41A 1.862(6)
Si3A C21A 1.882(7)
O1A C11A 1.196(8)
O2A C3A 1.370(7)
C1A C5A 1.417(8)
C1A C2A 1.458(8)
C2A C3A 1.427(8)
C2A C11A 1.463(8)
C3A C4A 1.426(8)
C4A C5A 1.422(8)
C5A H5A 0.9400
C6A C10A 1.413(15)
C6A C7A 1.419(14)
C6A H6A 0.9400
C7A C8A 1.348(13)
C7A H7A 0.9400
C8A C9A 1.436(13)
C8A H8A 0.9400
C9A C10A 1.372(14)
C9A H9A 0.9400
C10A H10A 0.9400
C11A H11A 0.9400
C12A H12A 0.9700
C12A H12B 0.9700
C12A H12C 0.9700
C13A H13A 0.9700
C13A H13B 0.9700
C13A H13C 0.9700
C14A H14A 0.9700
C14A H14B 0.9700
C14A H14C 0.9700
C15A H15A 0.9700
C15A H15B 0.9700
C15A H15C 0.9700
C16A H16A 0.9700
C16A H16B 0.9700
C16A H16C 0.9700
C17A H17A 0.9700
C17A H17B 0.9700
C17A H17C 0.9700
C21A C23A 1.519(11)
C21A C24A 1.529(10)
C21A C22A 1.550(11)
C22A H22A 0.9700
C22A H22B 0.9700
C22A H22C 0.9700
C23A H23A 0.9700
C23A H23B 0.9700
C23A H23C 0.9700
C24A H24A 0.9700
C24A H24B 0.9700
C24A H24C 0.9700
C31A C32A 1.388(10)
C31A C36A 1.401(9)
C32A C33A 1.376(12)
C32A H32A 0.9400
C33A C34A 1.359(15)
C33A H33A 0.9400
C34A C35A 1.352(15)
C34A H34A 0.9400
C35A C36A 1.403(10)
C35A H35A 0.9400
C36A H36A 0.9400
C41A C46A 1.380(10)
C41A C42A 1.408(10)
C42A C43A 1.366(12)
C42A H42A 0.9400
C43A C44A 1.385(15)
C43A H43A 0.9400
C44A C45A 1.339(14)
C44A H44A 0.9400
C45A C46A 1.380(11)
C45A H45A 0.9400
C46A H46A 0.9400
Fe1B C9B 2.023(9)
Fe1B C2B 2.028(6)
Fe1B C10B 2.031(8)
Fe1B C5B 2.040(6)
Fe1B C6B 2.041(8)
Fe1B C1B 2.047(7)
Fe1B C8B 2.062(10)
Fe1B C7B 2.066(10)
Fe1B C3B 2.075(5)
Fe1B C4B 2.082(6)
Si1B C13B 1.848(9)
Si1B C12B 1.865(9)
Si1B C14B 1.878(8)
Si1B C1B 1.892(6)
Si2B C15B 1.854(7)
Si2B C16B 1.860(7)
Si2B C4B 1.860(6)
Si2B C17B 1.872(7)
Si3B O2B 1.671(4)
Si3B C31B 1.857(6)
Si3B C21B 1.868(6)
Si3B C41B 1.879(6)
O1B C11B 1.217(8)
O2B C3B 1.363(6)
C1B C5B 1.413(9)
C1B C2B 1.440(8)
C2B C3B 1.444(8)
C2B C11B 1.450(8)
C3B C4B 1.437(8)
C4B C5B 1.430(8)
C5B H5B 0.9400
C6B C7B 1.374(14)
C6B C10B 1.448(14)
C6B H6B 0.9400
C7B C8B 1.276(15)
C7B H7B 0.9400
C8B C9B 1.295(15)
C8B H8B 0.9400
C9B C10B 1.504(15)
C9B H9B 0.9400
C10B H10B 0.9400
C11B H11B 0.9400
C12B H12D 0.9700
C12B H12E 0.9700
C12B H12F 0.9700
C13B H13D 0.9700
C13B H13E 0.9700
C13B H13F 0.9700
C14B H14D 0.9700
C14B H14E 0.9700
C14B H14F 0.9700
C15B H15D 0.9700
C15B H15E 0.9700
C15B H15F 0.9700
C16B H16D 0.9700
C16B H16E 0.9700
C16B H16F 0.9700
C17B H17D 0.9700
C17B H17E 0.9700
C17B H17F 0.9700
C21B C24B 1.528(9)
C21B C22B 1.529(9)
C21B C23B 1.558(9)
C22B H22D 0.9700
C22B H22E 0.9700
C22B H22F 0.9700
C23B H23D 0.9700
C23B H23E 0.9700
C23B H23F 0.9700
C24B H24D 0.9700
C24B H24E 0.9700
C24B H24F 0.9700
C31B C32B 1.379(9)
C31B C36B 1.425(8)
C32B C33B 1.396(9)
C32B H32B 0.9400
C33B C34B 1.383(11)
C33B H33B 0.9400
C34B C35B 1.365(11)
C34B H34B 0.9400
C35B C36B 1.387(9)
C35B H35B 0.9400
C36B H36B 0.9400
C41B C46B 1.388(9)
C41B C42B 1.392(9)
C42B C43B 1.396(9)
C42B H42B 0.9400
C43B C44B 1.364(10)
C43B H43B 0.9400
C44B C45B 1.352(11)
C44B H44B 0.9400
C45B C46B 1.387(10)
C45B H45B 0.9400
C46B H46B 0.9400

loop_
_geom_torsion_atom_site_label_1
_geom_torsion_atom_site_label_2
_geom_torsion_atom_site_label_3
_geom_torsion_atom_site_label_4
_geom_torsion
C31A Si3A O2A C3A 16.8(7)
C41A Si3A O2A C3A -107.5(6)
C21A Si3A O2A C3A 137.4(6)
C12A Si1A C1A C5A 114.3(6)
C14A Si1A C1A C5A -2.6(7)
C13A Si1A C1A C5A -122.2(6)
C12A Si1A C1A C2A -60.1(7)
C14A Si1A C1A C2A -176.9(6)
C13A Si1A C1A C2A 63.4(7)
C12A Si1A C1A Fe1A -154.5(4)
C14A Si1A C1A Fe1A 88.6(5)
C13A Si1A C1A Fe1A -31.0(6)
C10A Fe1A C1A C5A 93.6(5)
C6A Fe1A C1A C5A 137.5(5)
C2A Fe1A C1A C5A -116.8(5)
C7A Fe1A C1A C5A 176.0(5)
C9A Fe1A C1A C5A 59.8(7)
C8A Fe1A C1A C5A -162(3)
C3A Fe1A C1A C5A -78.4(4)
C4A Fe1A C1A C5A -35.3(3)
C10A Fe1A C1A C2A -149.7(5)
C5A Fe1A C1A C2A 116.8(5)
C6A Fe1A C1A C2A -105.7(5)
C7A Fe1A C1A C2A -67.3(6)
C9A Fe1A C1A C2A 176.5(5)
C8A Fe1A C1A C2A -45(3)
C3A Fe1A C1A C2A 38.3(3)
C4A Fe1A C1A C2A 81.4(3)
C10A Fe1A C1A Si1A -25.4(6)
C5A Fe1A C1A Si1A -119.0(6)
C6A Fe1A C1A Si1A 18.5(7)
C2A Fe1A C1A Si1A 124.3(6)
C7A Fe1A C1A Si1A 57.0(7)
C9A Fe1A C1A Si1A -59.2(8)
C8A Fe1A C1A Si1A 79(3)
C3A Fe1A C1A Si1A 162.6(5)
C4A Fe1A C1A Si1A -154.3(5)
C5A C1A C2A C3A -2.3(7)
Si1A C1A C2A C3A 173.0(5)
Fe1A C1A C2A C3A -61.5(4)
C5A C1A C2A C11A 169.1(6)
Si1A C1A C2A C11A -15.6(9)
Fe1A C1A C2A C11A 109.9(6)
C5A C1A C2A Fe1A 59.2(4)
Si1A C1A C2A Fe1A -125.5(5)
C10A Fe1A C2A C3A 172.9(6)
C5A Fe1A C2A C3A 78.9(4)
C6A Fe1A C2A C3A -149.9(5)
C7A Fe1A C2A C3A -105.7(4)
C9A Fe1A C2A C3A -43(3)
C1A Fe1A C2A C3A 117.6(5)
C8A Fe1A C2A C3A -68.5(6)
C4A Fe1A C2A C3A 35.4(3)
C10A Fe1A C2A C1A 55.3(7)
C5A Fe1A C2A C1A -38.7(3)
C6A Fe1A C2A C1A 92.4(5)
C7A Fe1A C2A C1A 136.6(4)
C9A Fe1A C2A C1A -161(3)
C8A Fe1A C2A C1A 173.8(5)
C3A Fe1A C2A C1A -117.6(5)
C4A Fe1A C2A C1A -82.2(4)
C10A Fe1A C2A C11A -63.0(8)
C5A Fe1A C2A C11A -157.0(5)
C6A Fe1A C2A C11A -25.8(7)
C7A Fe1A C2A C11A 18.4(6)
C9A Fe1A C2A C11A 81(3)
C1A Fe1A C2A C11A -118.3(6)
C8A Fe1A C2A C11A 55.6(7)
C3A Fe1A C2A C11A 124.1(6)
C4A Fe1A C2A C11A 159.5(5)
Si3A O2A C3A C4A -151.5(5)
Si3A O2A C3A C2A 26.3(10)
Si3A O2A C3A Fe1A 117.9(5)
C1A C2A C3A O2A -174.8(6)
C11A C2A C3A O2A 14.4(11)
Fe1A C2A C3A O2A 124.3(6)
C1A C2A C3A C4A 3.2(7)
C11A C2A C3A C4A -167.6(6)
Fe1A C2A C3A C4A -57.6(4)
C1A C2A C3A Fe1A 60.9(4)
C11A C2A C3A Fe1A -110.0(6)
C10A Fe1A C3A O2A 90(3)
C5A Fe1A C3A O2A 155.7(6)
C6A Fe1A C3A O2A -65.9(8)
C2A Fe1A C3A O2A -121.0(7)
C7A Fe1A C3A O2A -28.4(6)
C9A Fe1A C3A O2A 53.0(7)
C1A Fe1A C3A O2A -160.3(6)
C8A Fe1A C3A O2A 13.0(6)
C4A Fe1A C3A O2A 116.2(6)
C10A Fe1A C3A C4A -27(3)
C5A Fe1A C3A C4A 39.5(3)
C6A Fe1A C3A C4A 177.9(6)
C2A Fe1A C3A C4A 122.8(5)
C7A Fe1A C3A C4A -144.6(4)
C9A Fe1A C3A C4A -63.1(6)
C1A Fe1A C3A C4A 83.5(4)
C8A Fe1A C3A C4A -103.2(4)
C10A Fe1A C3A C2A -149(2)
C5A Fe1A C3A C2A -83.3(4)
C6A Fe1A C3A C2A 55.1(7)
C7A Fe1A C3A C2A 92.6(5)
C9A Fe1A C3A C2A 174.1(5)
C1A Fe1A C3A C2A -39.3(4)
C8A Fe1A C3A C2A 134.0(4)
C4A Fe1A C3A C2A -122.8(5)
O2A C3A C4A C5A 175.4(5)
C2A C3A C4A C5A -2.7(7)
Fe1A C3A C4A C5A -59.1(4)
O2A C3A C4A Si2A -4.3(9)
C2A C3A C4A Si2A 177.5(5)
Fe1A C3A C4A Si2A 121.1(5)
O2A C3A C4A Fe1A -125.4(6)
C2A C3A C4A Fe1A 56.4(4)
C16A Si2A C4A C5A 131.6(6)
C17A Si2A C4A C5A 11.5(7)
C15A Si2A C4A C5A -105.8(6)
C16A Si2A C4A C3A -48.7(7)
C17A Si2A C4A C3A -168.8(6)
C15A Si2A C4A C3A 73.9(6)
C16A Si2A C4A Fe1A 44.5(5)
C17A Si2A C4A Fe1A -75.6(5)
C15A Si2A C4A Fe1A 167.2(4)
C10A Fe1A C4A C5A -68.8(6)
C6A Fe1A C4A C5A -54(3)
C2A Fe1A C4A C5A 80.1(4)
C7A Fe1A C4A C5A 177.8(6)
C9A Fe1A C4A C5A -106.3(4)
C1A Fe1A C4A C5A 35.4(3)
C8A Fe1A C4A C5A -150.1(4)
C3A Fe1A C4A C5A 116.0(5)
C10A Fe1A C4A C3A 175.3(5)
C5A Fe1A C4A C3A -116.0(5)
C6A Fe1A C4A C3A -170(3)
C2A Fe1A C4A C3A -35.8(3)
C7A Fe1A C4A C3A 61.8(6)
C9A Fe1A C4A C3A 137.8(4)
C1A Fe1A C4A C3A -80.5(4)
C8A Fe1A C4A C3A 94.0(4)
C10A Fe1A C4A Si2A 49.7(6)
C5A Fe1A C4A Si2A 118.5(5)
C6A Fe1A C4A Si2A 64(3)
C2A Fe1A C4A Si2A -161.4(4)
C7A Fe1A C4A Si2A -63.8(7)
C9A Fe1A C4A Si2A 12.2(5)
C1A Fe1A C4A Si2A 153.9(4)
C8A Fe1A C4A Si2A -31.6(5)
C3A Fe1A C4A Si2A -125.6(5)
C2A C1A C5A C4A 0.6(7)
Si1A C1A C5A C4A -174.9(5)
Fe1A C1A C5A C4A 59.6(4)
C2A C1A C5A Fe1A -59.0(4)
Si1A C1A C5A Fe1A 125.5(5)
C3A C4A C5A C1A 1.3(7)
Si2A C4A C5A C1A -179.0(5)
Fe1A C4A C5A C1A -59.1(5)
C3A C4A C5A Fe1A 60.3(4)
Si2A C4A C5A Fe1A -119.9(5)
C10A Fe1A C5A C1A -103.5(5)
C6A Fe1A C5A C1A -64.5(6)
C2A Fe1A C5A C1A 39.8(3)
C7A Fe1A C5A C1A -39(4)
C9A Fe1A C5A C1A -146.0(4)
C8A Fe1A C5A C1A 176.6(5)
C3A Fe1A C5A C1A 84.0(4)
C4A Fe1A C5A C1A 123.3(5)
C10A Fe1A C5A C4A 133.2(5)
C6A Fe1A C5A C4A 172.3(6)
C2A Fe1A C5A C4A -83.4(4)
C7A Fe1A C5A C4A -162(4)
C9A Fe1A C5A C4A 90.8(5)
C1A Fe1A C5A C4A -123.3(5)
C8A Fe1A C5A C4A 53.3(6)
C3A Fe1A C5A C4A -39.2(3)
C5A Fe1A C6A C10A -64.9(8)
C2A Fe1A C6A C10A -148.7(6)
C7A Fe1A C6A C10A 118.0(9)
C9A Fe1A C6A C10A 37.8(6)
C1A Fe1A C6A C10A -103.6(6)
C8A Fe1A C6A C10A 82.4(7)
C3A Fe1A C6A C10A 175.1(6)
C4A Fe1A C6A C10A -17(3)
C10A Fe1A C6A C7A -118.0(9)
C5A Fe1A C6A C7A 177.1(5)
C2A Fe1A C6A C7A 93.3(6)
C9A Fe1A C6A C7A -80.2(6)
C1A Fe1A C6A C7A 138.4(6)
C8A Fe1A C6A C7A -35.6(6)
C3A Fe1A C6A C7A 57.1(9)
C4A Fe1A C6A C7A -134(3)
C10A C6A C7A C8A 0.6(9)
Fe1A C6A C7A C8A 60.4(6)
C10A C6A C7A Fe1A -59.8(6)
C10A Fe1A C7A C8A -81.7(7)
C5A Fe1A C7A C8A -148(4)
C6A Fe1A C7A C8A -120.2(9)
C2A Fe1A C7A C8A 135.1(5)
C9A Fe1A C7A C8A -38.9(6)
C1A Fe1A C7A C8A 176.2(5)
C3A Fe1A C7A C8A 90.9(6)
C4A Fe1A C7A C8A 51.7(8)
C10A Fe1A C7A C6A 38.5(6)
C5A Fe1A C7A C6A -27(5)
C2A Fe1A C7A C6A -104.7(6)
C9A Fe1A C7A C6A 81.2(7)
C1A Fe1A C7A C6A -63.6(8)
C8A Fe1A C7A C6A 120.2(9)
C3A Fe1A C7A C6A -148.9(6)
C4A Fe1A C7A C6A 171.9(6)
C6A C7A C8A C9A 0.6(9)
Fe1A C7A C8A C9A 59.5(6)
C6A C7A C8A Fe1A -58.9(6)
C10A Fe1A C8A C7A 82.1(7)
C5A Fe1A C8A C7A 175.8(5)
C6A Fe1A C8A C7A 37.8(6)
C2A Fe1A C8A C7A -65.7(7)
C9A Fe1A C8A C7A 118.4(8)
C1A Fe1A C8A C7A -25(3)
C3A Fe1A C8A C7A -106.1(6)
C4A Fe1A C8A C7A -149.5(5)
C10A Fe1A C8A C9A -36.3(6)
C5A Fe1A C8A C9A 57.5(8)
C6A Fe1A C8A C9A -80.6(7)
C2A Fe1A C8A C9A 175.9(5)
C7A Fe1A C8A C9A -118.4(8)
C1A Fe1A C8A C9A -143(3)
C3A Fe1A C8A C9A 135.6(5)
C4A Fe1A C8A C9A 92.2(6)
C7A C8A C9A C10A -1.7(9)
Fe1A C8A C9A C10A 58.5(6)
C7A C8A C9A Fe1A -60.2(6)
C5A Fe1A C9A C10A 91.7(7)
C6A Fe1A C9A C10A -39.1(6)
C2A Fe1A C9A C10A -149(3)
C7A Fe1A C9A C10A -83.7(7)
C1A Fe1A C9A C10A 53.4(9)
C8A Fe1A C9A C10A -120.2(9)
C3A Fe1A C9A C10A 172.7(6)
C4A Fe1A C9A C10A 135.1(6)
C10A Fe1A C9A C8A 120.2(9)
C5A Fe1A C9A C8A -148.1(5)
C6A Fe1A C9A C8A 81.1(7)
C2A Fe1A C9A C8A -28(3)
C7A Fe1A C9A C8A 36.5(6)
C1A Fe1A C9A C8A 173.6(5)
C3A Fe1A C9A C8A -67.1(7)
C4A Fe1A C9A C8A -104.7(6)
C8A C9A C10A C6A 2.0(9)
Fe1A C9A C10A C6A 61.0(6)
C8A C9A C10A Fe1A -59.0(6)
C7A C6A C10A C9A -1.6(9)
Fe1A C6A C10A C9A -61.9(6)
C7A C6A C10A Fe1A 60.3(6)
C5A Fe1A C10A C9A -105.2(6)
C6A Fe1A C10A C9A 117.5(9)
C2A Fe1A C10A C9A 174.3(6)
C7A Fe1A C10A C9A 79.1(7)
C1A Fe1A C10A C9A -149.0(6)
C8A Fe1A C10A C9A 37.6(6)
C3A Fe1A C10A C9A -42(3)
C4A Fe1A C10A C9A -65.1(7)
C5A Fe1A C10A C6A 137.3(6)
C2A Fe1A C10A C6A 56.8(9)
C7A Fe1A C10A C6A -38.4(6)
C9A Fe1A C10A C6A -117.5(9)
C1A Fe1A C10A C6A 93.6(6)
C8A Fe1A C10A C6A -79.9(7)
C3A Fe1A C10A C6A -160(2)
C4A Fe1A C10A C6A 177.4(6)
C3A C2A C11A O1A -173.9(7)
C1A C2A C11A O1A 16.6(10)
Fe1A C2A C11A O1A 99.6(7)
O2A Si3A C21A C23A -67.2(7)
C31A Si3A C21A C23A 52.0(7)
C41A Si3A C21A C23A 179.5(6)
O2A Si3A C21A C24A 54.6(6)
C31A Si3A C21A C24A 173.8(5)
C41A Si3A C21A C24A -58.7(6)
O2A Si3A C21A C22A 173.0(6)
C31A Si3A C21A C22A -67.8(7)
C41A Si3A C21A C22A 59.7(7)
O2A Si3A C31A C32A 42.5(6)
C41A Si3A C31A C32A 161.8(5)
C21A Si3A C31A C32A -74.1(6)
O2A Si3A C31A C36A -140.6(5)
C41A Si3A C31A C36A -21.4(7)
C21A Si3A C31A C36A 102.8(6)
C36A C31A C32A C33A 3.3(11)
Si3A C31A C32A C33A -179.7(7)
C31A C32A C33A C34A -2.2(14)
C32A C33A C34A C35A 1.2(16)
C33A C34A C35A C36A -1.2(15)
C32A C31A C36A C35A -3.4(10)
Si3A C31A C36A C35A 179.7(6)
C34A C35A C36A C31A 2.4(13)
O2A Si3A C41A C46A -8.4(6)
C31A Si3A C41A C46A -129.7(5)
C21A Si3A C41A C46A 104.5(6)
O2A Si3A C41A C42A 176.3(5)
C31A Si3A C41A C42A 55.0(7)
C21A Si3A C41A C42A -70.8(6)
C46A C41A C42A C43A 0.9(11)
Si3A C41A C42A C43A 176.4(7)
C41A C42A C43A C44A -2.0(15)
C42A C43A C44A C45A 1.5(17)
C43A C44A C45A C46A 0.1(16)
C44A C45A C46A C41A -1.2(13)
C42A C41A C46A C45A 0.7(10)
Si3A C41A C46A C45A -175.0(6)
C31B Si3B O2B C3B 12.1(6)
C21B Si3B O2B C3B 132.9(5)
C41B Si3B O2B C3B -108.2(5)
C13B Si1B C1B C5B -135.3(6)
C12B Si1B C1B C5B 101.1(6)
C14B Si1B C1B C5B -15.4(7)
C13B Si1B C1B C2B 54.4(8)
C12B Si1B C1B C2B -69.2(7)
C14B Si1B C1B C2B 174.3(6)
C13B Si1B C1B Fe1B -43.5(7)
C12B Si1B C1B Fe1B -167.1(5)
C14B Si1B C1B Fe1B 76.5(6)
C9B Fe1B C1B C5B 173(2)
C2B Fe1B C1B C5B -117.3(5)
C10B Fe1B C1B C5B 66.3(6)
C6B Fe1B C1B C5B 102.1(5)
C8B Fe1B C1B C5B 172.2(6)
C7B Fe1B C1B C5B 143.4(5)
C3B Fe1B C1B C5B -78.4(4)
C4B Fe1B C1B C5B -35.1(3)
C9B Fe1B C1B C2B -70(2)
C10B Fe1B C1B C2B -176.5(5)
C5B Fe1B C1B C2B 117.3(5)
C6B Fe1B C1B C2B -140.6(4)
C8B Fe1B C1B C2B -70.6(6)
C7B Fe1B C1B C2B -99.4(5)
C3B Fe1B C1B C2B 38.8(3)
C4B Fe1B C1B C2B 82.2(3)
C9B Fe1B C1B Si1B 56(2)
C2B Fe1B C1B Si1B 126.1(6)
C10B Fe1B C1B Si1B -50.3(8)
C5B Fe1B C1B Si1B -116.6(6)
C6B Fe1B C1B Si1B -14.5(6)
C8B Fe1B C1B Si1B 55.6(8)
C7B Fe1B C1B Si1B 26.8(6)
C3B Fe1B C1B Si1B 164.9(5)
C4B Fe1B C1B Si1B -151.7(5)
C5B C1B C2B C3B -1.7(7)
Si1B C1B C2B C3B 169.9(5)
Fe1B C1B C2B C3B -61.6(4)
C5B C1B C2B C11B 169.6(6)
Si1B C1B C2B C11B -18.8(10)
Fe1B C1B C2B C11B 109.7(6)
C5B C1B C2B Fe1B 59.9(4)
Si1B C1B C2B Fe1B -128.5(5)
C9B Fe1B C2B C1B 168.6(5)
C10B Fe1B C2B C1B 112(10)
C5B Fe1B C2B C1B -38.5(3)
C6B Fe1B C2B C1B 61.1(6)
C8B Fe1B C2B C1B 133.7(5)
C7B Fe1B C2B C1B 95.2(5)
C3B Fe1B C2B C1B -117.5(5)
C4B Fe1B C2B C1B -82.0(4)
C9B Fe1B C2B C3B -73.8(6)
C10B Fe1B C2B C3B -130(10)
C5B Fe1B C2B C3B 79.1(3)
C6B Fe1B C2B C3B 178.6(5)
C1B Fe1B C2B C3B 117.5(5)
C8B Fe1B C2B C3B -108.8(5)
C7B Fe1B C2B C3B -147.3(5)
C4B Fe1B C2B C3B 35.5(3)
C9B Fe1B C2B C11B 47.9(7)
C10B Fe1B C2B C11B -9(11)
C5B Fe1B C2B C11B -159.2(5)
C6B Fe1B C2B C11B -59.7(7)
C1B Fe1B C2B C11B -120.8(6)
C8B Fe1B C2B C11B 12.9(7)
C7B Fe1B C2B C11B -25.5(7)
C3B Fe1B C2B C11B 121.7(6)
C4B Fe1B C2B C11B 157.2(5)
Si3B O2B C3B C4B -147.0(5)
Si3B O2B C3B C2B 30.2(9)
Si3B O2B C3B Fe1B 121.7(5)
C1B C2B C3B O2B -173.8(5)
C11B C2B C3B O2B 14.9(10)
Fe1B C2B C3B O2B 125.3(6)
C1B C2B C3B C4B 3.7(7)
C11B C2B C3B C4B -167.6(6)
Fe1B C2B C3B C4B -57.2(4)
C1B C2B C3B Fe1B 60.9(4)
C11B C2B C3B Fe1B -110.4(6)
C9B Fe1B C3B O2B 11.6(7)
C2B Fe1B C3B O2B -120.6(6)
C10B Fe1B C3B O2B 56.4(8)
C5B Fe1B C3B O2B 156.6(6)
C6B Fe1B C3B O2B -146(9)
C1B Fe1B C3B O2B -159.6(6)
C8B Fe1B C3B O2B -29.4(7)
C7B Fe1B C3B O2B -67.2(9)
C4B Fe1B C3B O2B 116.7(6)
C9B Fe1B C3B C4B -105.1(5)
C2B Fe1B C3B C4B 122.8(5)
C10B Fe1B C3B C4B -60.2(7)
C5B Fe1B C3B C4B 39.9(4)
C6B Fe1B C3B C4B 97(9)
C1B Fe1B C3B C4B 83.7(4)
C8B Fe1B C3B C4B -146.1(6)
C7B Fe1B C3B C4B 176.2(7)
C9B Fe1B C3B C2B 132.2(5)
C10B Fe1B C3B C2B 177.0(6)
C5B Fe1B C3B C2B -82.9(4)
C6B Fe1B C3B C2B -26(9)
C1B Fe1B C3B C2B -39.0(3)
C8B Fe1B C3B C2B 91.2(6)
C7B Fe1B C3B C2B 53.4(8)
C4B Fe1B C3B C2B -122.8(5)
O2B C3B C4B C5B 173.6(5)
C2B C3B C4B C5B -4.0(6)
Fe1B C3B C4B C5B -59.8(4)
O2B C3B C4B Si2B -2.5(9)
C2B C3B C4B Si2B 180.0(4)
Fe1B C3B C4B Si2B 124.1(5)
O2B C3B C4B Fe1B -126.6(5)
C2B C3B C4B Fe1B 55.8(4)
C15B Si2B C4B C5B -89.0(6)
C16B Si2B C4B C5B 149.2(6)
C17B Si2B C4B C5B 27.9(6)
C15B Si2B C4B C3B 86.3(6)
C16B Si2B C4B C3B -35.5(7)
C17B Si2B C4B C3B -156.8(6)
C15B Si2B C4B Fe1B -178.0(4)
C16B Si2B C4B Fe1B 60.3(5)
C17B Si2B C4B Fe1B -61.0(5)
C9B Fe1B C4B C5B -149.5(5)
C2B Fe1B C4B C5B 79.2(4)
C10B Fe1B C4B C5B -101.5(5)
C6B Fe1B C4B C5B -61.4(7)
C1B Fe1B C4B C5B 35.0(4)
C8B Fe1B C4B C5B 178.5(8)
C7B Fe1B C4B C5B 2(8)
C3B Fe1B C4B C5B 115.3(5)
C9B Fe1B C4B C3B 95.2(5)
C2B Fe1B C4B C3B -36.1(3)
C10B Fe1B C4B C3B 143.2(5)
C5B Fe1B C4B C3B -115.3(5)
C6B Fe1B C4B C3B -176.6(5)
C1B Fe1B C4B C3B -80.3(4)
C8B Fe1B C4B C3B 63.3(9)
C7B Fe1B C4B C3B -113(8)
C9B Fe1B C4B Si2B -31.2(6)
C2B Fe1B C4B Si2B -162.6(4)
C10B Fe1B C4B Si2B 16.8(6)
C5B Fe1B C4B Si2B 118.3(5)
C6B Fe1B C4B Si2B 56.9(7)
C1B Fe1B C4B Si2B 153.2(4)
C8B Fe1B C4B Si2B -63.2(9)
C7B Fe1B C4B Si2B 120(8)
C3B Fe1B C4B Si2B -126.5(6)
C2B C1B C5B C4B -0.8(7)
Si1B C1B C5B C4B -173.2(4)
Fe1B C1B C5B C4B 58.5(5)
C2B C1B C5B Fe1B -59.3(4)
Si1B C1B C5B Fe1B 128.3(5)
C3B C4B C5B C1B 3.0(7)
Si2B C4B C5B C1B 179.3(5)
Fe1B C4B C5B C1B -57.8(5)
C3B C4B C5B Fe1B 60.8(4)
Si2B C4B C5B Fe1B -122.9(5)
C9B Fe1B C5B C1B -178.0(6)
C2B Fe1B C5B C1B 39.3(3)
C10B Fe1B C5B C1B -139.3(5)
C6B Fe1B C5B C1B -93.8(5)
C8B Fe1B C5B C1B -50(3)
C7B Fe1B C5B C1B -56.0(7)
C3B Fe1B C5B C1B 84.2(4)
C4B Fe1B C5B C1B 123.9(5)
C9B Fe1B C5B C4B 58.1(7)
C2B Fe1B C5B C4B -84.6(4)
C10B Fe1B C5B C4B 96.8(5)
C6B Fe1B C5B C4B 142.3(5)
C1B Fe1B C5B C4B -123.9(5)
C8B Fe1B C5B C4B -174(3)
C7B Fe1B C5B C4B -179.9(6)
C3B Fe1B C5B C4B -39.7(3)
C9B Fe1B C6B C7B -76.5(8)
C2B Fe1B C6B C7B 57.1(9)
C10B Fe1B C6B C7B -120.0(10)
C5B Fe1B C6B C7B 138.2(7)
C1B Fe1B C6B C7B 94.9(8)
C8B Fe1B C6B C7B -36.1(8)
C3B Fe1B C6B C7B 82(9)
C4B Fe1B C6B C7B 176.3(7)
C9B Fe1B C6B C10B 43.5(7)
C2B Fe1B C6B C10B 177.1(6)
C5B Fe1B C6B C10B -101.9(7)
C1B Fe1B C6B C10B -145.1(6)
C8B Fe1B C6B C10B 83.8(8)
C7B Fe1B C6B C10B 120.0(10)
C3B Fe1B C6B C10B -158(9)
C4B Fe1B C6B C10B -63.8(8)
C10B C6B C7B C8B 3.7(12)
Fe1B C6B C7B C8B 62.3(8)
C10B C6B C7B Fe1B -58.7(6)
C9B Fe1B C7B C8B -31.1(8)
C2B Fe1B C7B C8B 100.5(9)
C10B Fe1B C7B C8B -78.7(9)
C5B Fe1B C7B C8B 178.6(7)
C6B Fe1B C7B C8B -117.0(12)
C1B Fe1B C7B C8B 144.3(8)
C3B Fe1B C7B C8B 66.4(11)
C4B Fe1B C7B C8B 177(39)
C9B Fe1B C7B C6B 85.9(8)
C2B Fe1B C7B C6B -142.5(7)
C10B Fe1B C7B C6B 38.3(7)
C5B Fe1B C7B C6B -64.3(9)
C1B Fe1B C7B C6B -98.7(7)
C8B Fe1B C7B C6B 117.0(12)
C3B Fe1B C7B C6B -176.6(6)
C4B Fe1B C7B C6B -66(9)
C6B C7B C8B C9B -5.6(14)
Fe1B C7B C8B C9B 55.2(9)
C6B C7B C8B Fe1B -60.8(7)
C9B Fe1B C8B C7B 128.9(12)
C2B Fe1B C8B C7B -93.4(8)
C10B Fe1B C8B C7B 85.6(9)
C5B Fe1B C8B C7B -7(4)
C6B Fe1B C8B C7B 39.2(8)
C1B Fe1B C8B C7B -51.3(10)
C3B Fe1B C8B C7B -138.6(7)
C4B Fe1B C8B C7B -179.7(7)
C2B Fe1B C8B C9B 137.7(7)
C10B Fe1B C8B C9B -43.3(7)
C5B Fe1B C8B C9B -136(3)
C6B Fe1B C8B C9B -89.6(8)
C1B Fe1B C8B C9B 179.8(6)
C7B Fe1B C8B C9B -128.9(12)
C3B Fe1B C8B C9B 92.6(8)
C4B Fe1B C8B C9B 51.4(11)
C7B C8B C9B C10B 4.9(13)
Fe1B C8B C9B C10B 61.3(6)
C7B C8B C9B Fe1B -56.4(9)
C2B Fe1B C9B C8B -62.4(9)
C10B Fe1B C9B C8B 114.6(10)
C5B Fe1B C9B C8B 170.5(7)
C6B Fe1B C9B C8B 73.0(8)
C1B Fe1B C9B C8B -1(3)
C7B Fe1B C9B C8B 30.4(7)
C3B Fe1B C9B C8B -106.1(7)
C4B Fe1B C9B C8B -151.0(7)
C2B Fe1B C9B C10B -177.0(5)
C5B Fe1B C9B C10B 55.8(9)
C6B Fe1B C9B C10B -41.6(6)
C1B Fe1B C9B C10B -115(2)
C8B Fe1B C9B C10B -114.6(10)
C7B Fe1B C9B C10B -84.2(7)
C3B Fe1B C9B C10B 139.3(6)
C4B Fe1B C9B C10B 94.4(6)
C7B C6B C10B C9B -0.9(10)
Fe1B C6B C10B C9B -61.2(5)
C7B C6B C10B Fe1B 60.3(7)
C8B C9B C10B C6B -2.1(10)
Fe1B C9B C10B C6B 62.4(6)
C8B C9B C10B Fe1B -64.5(7)
C9B Fe1B C10B C6B -111.9(8)
C2B Fe1B C10B C6B -53(11)
C5B Fe1B C10B C6B 96.9(6)
C1B Fe1B C10B C6B 56.3(8)
C8B Fe1B C10B C6B -75.1(7)
C7B Fe1B C10B C6B -36.0(6)
C3B Fe1B C10B C6B 178.7(5)
C4B Fe1B C10B C6B 141.2(6)
C2B Fe1B C10B C9B 59(11)
C5B Fe1B C10B C9B -151.3(6)
C6B Fe1B C10B C9B 111.9(8)
C1B Fe1B C10B C9B 168.1(6)
C8B Fe1B C10B C9B 36.7(6)
C7B Fe1B C10B C9B 75.8(7)
C3B Fe1B C10B C9B -69.4(8)
C4B Fe1B C10B C9B -106.9(6)
C1B C2B C11B O1B 19.2(11)
C3B C2B C11B O1B -171.1(6)
Fe1B C2B C11B O1B 103.2(8)
O2B Si3B C21B C24B 63.3(6)
C31B Si3B C21B C24B -176.8(5)
C41B Si3B C21B C24B -50.2(6)
O2B Si3B C21B C22B -59.7(5)
C31B Si3B C21B C22B 60.2(6)
C41B Si3B C21B C22B -173.3(5)
O2B Si3B C21B C23B -177.6(5)
C31B Si3B C21B C23B -57.7(5)
C41B Si3B C21B C23B 68.8(5)
O2B Si3B C31B C32B -139.3(5)
C21B Si3B C31B C32B 103.4(6)
C41B Si3B C31B C32B -23.5(6)
O2B Si3B C31B C36B 38.7(5)
C21B Si3B C31B C36B -78.6(5)
C41B Si3B C31B C36B 154.6(5)
C36B C31B C32B C33B -1.1(10)
Si3B C31B C32B C33B 177.1(5)
C31B C32B C33B C34B -0.2(11)
C32B C33B C34B C35B 0.5(12)
C33B C34B C35B C36B 0.5(12)
C34B C35B C36B C31B -1.9(10)
C32B C31B C36B C35B 2.1(9)
Si3B C31B C36B C35B -176.1(5)
O2B Si3B C41B C46B -0.4(5)
C31B Si3B C41B C46B -119.7(5)
C21B Si3B C41B C46B 113.9(5)
O2B Si3B C41B C42B -177.5(5)
C31B Si3B C41B C42B 63.3(6)
C21B Si3B C41B C42B -63.2(6)
C46B C41B C42B C43B 1.6(10)
Si3B C41B C42B C43B 178.7(5)
C41B C42B C43B C44B -0.3(11)
C42B C43B C44B C45B -1.0(12)
C43B C44B C45B C46B 0.8(12)
C44B C45B C46B C41B 0.5(12)
C42B C41B C46B C45B -1.7(10)
Si3B C41B C46B C45B -179.0(6)
